data_7100558
loop_
_publ_author_name
'Robert Waymouth'
'Benjamin E. Ketz'
'Xavier G. Ottenwaelder'

_publ_section_title
;
Synthesis, Structure, and Olefin Polymerization with
Nickel(II) N-Heterocyclic Carbene Enolates
;
_journal_name_full 'Chemical Communications'
_journal_paper_doi 10.1039/b511202h
_journal_year 2005
_chemical_formula_moiety 'C31 H29 N3 Ni O'
_chemical_formula_sum 'C31 H29 N3 Ni O'
_chemical_formula_weight 518.28
_space_group_IT_number 2
_space_group_name_Hall '-P 1'
_space_group_name_H-M_alt 'P -1'
_symmetry_cell_setting triclinic
_symmetry_space_group_name_Hall '-P 1'
_symmetry_space_group_name_H-M 'P -1'
_cell_angle_alpha 81.520(2)
_cell_angle_beta 85.137(2)
_cell_angle_gamma 88.411(2)
_cell_formula_units_Z 2
_cell_length_a 9.7416(13)
_cell_length_b 9.9127(14)
_cell_length_c 13.6530(19)
_cell_measurement_temperature 150
_cell_volume 1299.1(3)
_diffrn_ambient_temperature 150
_exptl_crystal_density_diffrn 1.325
_cod_database_code 7100558

loop_
_symmetry_equiv_pos_as_xyz
'x, y, z'
'-x, -y, -z'

loop_
_atom_site_label
_atom_site_type_symbol
_atom_site_fract_x
_atom_site_fract_y
_atom_site_fract_z
_atom_site_U_iso_or_equiv
_atom_site_adp_type
_atom_site_occupancy
_atom_site_symmetry_multiplicity
_atom_site_calc_flag
_atom_site_refinement_flags
_atom_site_disorder_assembly
_atom_site_disorder_group
Ni1 Ni 0.15988(4) 0.04475(4) 0.27788(3) 0.02597(15) Uani 1 1 d . . .
O1 O 0.0207(2) -0.0794(2) 0.33394(16) 0.0368(6) Uani 1 1 d . . .
N1 N -0.0402(3) 0.0364(3) 0.14013(19) 0.0305(7) Uani 1 1 d . . .
N2 N 0.0596(2) 0.2307(3) 0.10607(19) 0.0292(7) Uani 1 1 d . . .
N3 N 0.2577(2) -0.0270(3) 0.39231(19) 0.0259(6) Uani 1 1 d . . .
C1 C 0.0601(3) 0.1113(3) 0.1713(2) 0.0251(7) Uani 1 1 d . . .
C2 C -0.0350(3) 0.2277(4) 0.0355(2) 0.0366(9) Uani 1 1 d . . .
H2 H -0.0525 0.2966 -0.0162 0.044 Uiso 1 1 calc R . .
C3 C -0.0951(3) 0.1074(4) 0.0563(2) 0.0379(9) Uani 1 1 d . . .
H3 H -0.1622 0.0759 0.0211 0.045 Uiso 1 1 calc R . .
C4 C -0.0945(3) -0.0866(4) 0.1912(3) 0.0368(9) Uani 1 1 d . . .
H4 H -0.1497 -0.1372 0.1583 0.044 Uiso 1 1 calc R . .
C5 C -0.0699(3) -0.1344(4) 0.2862(3) 0.0336(8) Uani 1 1 d . . .
C6 C -0.1465(3) -0.2508(4) 0.3440(3) 0.0378(9) Uani 1 1 d . . .
C7 C -0.1002(4) -0.3129(4) 0.4329(3) 0.0459(10) Uani 1 1 d . . .
H7 H -0.0200 -0.2825 0.4544 0.055 Uiso 1 1 calc R . .
C8 C -0.1713(4) -0.4195(4) 0.4905(3) 0.0579(12) Uani 1 1 d . . .
H8 H -0.1390 -0.4590 0.5504 0.069 Uiso 1 1 calc R . .
C9 C -0.2891(5) -0.4677(4) 0.4599(4) 0.0619(13) Uani 1 1 d . . .
H9 H -0.3366 -0.5394 0.4987 0.074 Uiso 1 1 calc R . .
C10 C -0.3355(4) -0.4080(5) 0.3713(4) 0.0611(13) Uani 1 1 d . . .
H10 H -0.4144 -0.4406 0.3496 0.073 Uiso 1 1 calc R . .
C11 C -0.2667(4) -0.3002(4) 0.3140(3) 0.0498(11) Uani 1 1 d . . .
H11 H -0.3008 -0.2600 0.2548 0.060 Uiso 1 1 calc R . .
C12 C 0.1220(3) 0.3566(3) 0.1194(2) 0.0299(8) Uani 1 1 d . . .
C13 C 0.0673(4) 0.4223(3) 0.1980(2) 0.0345(8) Uani 1 1 d . . .
C14 C 0.1288(4) 0.5432(4) 0.2103(3) 0.0422(10) Uani 1 1 d . . .
H14 H 0.0941 0.5890 0.2620 0.051 Uiso 1 1 calc R . .
C15 C 0.2393(4) 0.5977(4) 0.1484(3) 0.0403(9) Uani 1 1 d . . .
C16 C 0.2870(3) 0.5310(3) 0.0700(2) 0.0348(8) Uani 1 1 d . . .
H16 H 0.3606 0.5672 0.0273 0.042 Uiso 1 1 calc R . .
C17 C 0.2282(3) 0.4108(3) 0.0531(2) 0.0283(8) Uani 1 1 d . . .
C18 C -0.0503(4) 0.3640(4) 0.2692(3) 0.0513(11) Uani 1 1 d . . .
H18A H -0.1193 0.3313 0.2327 0.077 Uiso 1 1 calc R . .
H18B H -0.0897 0.4337 0.3054 0.077 Uiso 1 1 calc R . .
H18C H -0.0168 0.2899 0.3149 0.077 Uiso 1 1 calc R . .
C19 C 0.3051(5) 0.7260(4) 0.1661(3) 0.0638(13) Uani 1 1 d . . .
H19A H 0.2348 0.7898 0.1841 0.096 Uiso 1 1 calc R . .
H19B H 0.3576 0.7653 0.1065 0.096 Uiso 1 1 calc R . .
H19C H 0.3649 0.7052 0.2188 0.096 Uiso 1 1 calc R . .
C20 C 0.2802(4) 0.3445(4) -0.0360(2) 0.0401(9) Uani 1 1 d . . .
H20A H 0.2880 0.2477 -0.0166 0.060 Uiso 1 1 calc R . .
H20B H 0.3689 0.3801 -0.0614 0.060 Uiso 1 1 calc R . .
H20C H 0.2168 0.3636 -0.0866 0.060 Uiso 1 1 calc R . .
C21 C 0.3162(2) 0.1491(2) 0.22631(18) 0.0349(9) Uani 1 1 d G . .
C22 C 0.3527(3) 0.2613(2) 0.2681(2) 0.0694(15) Uani 1 1 d G . .
H22 H 0.2938 0.2935 0.3170 0.083 Uiso 1 1 calc R . .
C23 C 0.4771(4) 0.3255(3) 0.2366(3) 0.136(4) Uani 1 1 d G . .
H23 H 0.5015 0.4006 0.2646 0.163 Uiso 1 1 calc R . .
C24 C 0.5651(3) 0.2774(4) 0.1634(3) 0.163(5) Uani 1 1 d G . .
H24 H 0.6483 0.3203 0.1424 0.195 Uiso 1 1 calc R . .
C25 C 0.5286(3) 0.1652(4) 0.1217(2) 0.119(3) Uani 1 1 d G . .
H25 H 0.5874 0.1330 0.0727 0.143 Uiso 1 1 calc R . .
C26 C 0.4041(3) 0.1010(3) 0.15312(19) 0.0617(13) Uani 1 1 d G . .
H26 H 0.3797 0.0260 0.1252 0.074 Uiso 1 1 calc R . .
C27 C 0.1977(3) -0.0190(3) 0.4834(2) 0.0339(8) Uani 1 1 d . . .
H27 H 0.1139 0.0277 0.4888 0.041 Uiso 1 1 calc R . .
C28 C 0.2539(4) -0.0763(4) 0.5696(3) 0.0423(9) Uani 1 1 d . . .
H28 H 0.2086 -0.0681 0.6313 0.051 Uiso 1 1 calc R . .
C29 C 0.3763(4) -0.1447(4) 0.5631(3) 0.0446(10) Uani 1 1 d . . .
H29 H 0.4159 -0.1846 0.6202 0.054 Uiso 1 1 calc R . .
C30 C 0.4409(4) -0.1542(4) 0.4703(3) 0.0403(9) Uani 1 1 d . . .
H30 H 0.5244 -0.2010 0.4640 0.048 Uiso 1 1 calc R . .
C31 C 0.3804(3) -0.0937(3) 0.3881(3) 0.0313(8) Uani 1 1 d . . .
H31 H 0.4259 -0.0986 0.3260 0.038 Uiso 1 1 calc R . .

loop_
_atom_site_aniso_label
_atom_site_aniso_U_11
_atom_site_aniso_U_22
_atom_site_aniso_U_33
_atom_site_aniso_U_23
_atom_site_aniso_U_13
_atom_site_aniso_U_12
Ni1 0.0229(2) 0.0305(3) 0.0248(3) -0.00432(18) -0.00314(17) -0.00034(16)
O1 0.0276(13) 0.0522(16) 0.0318(14) -0.0079(12) -0.0028(11) -0.0143(11)
N1 0.0227(14) 0.0441(18) 0.0266(16) -0.0112(13) -0.0027(12) -0.0008(12)
N2 0.0251(15) 0.0378(18) 0.0258(16) -0.0074(13) -0.0059(12) 0.0051(12)
N3 0.0251(15) 0.0224(15) 0.0301(16) -0.0034(12) -0.0024(12) -0.0019(11)
C1 0.0205(17) 0.0275(19) 0.0278(19) -0.0088(15) 0.0021(14) 0.0033(13)
C2 0.0300(19) 0.055(3) 0.026(2) -0.0071(17) -0.0111(16) 0.0108(17)
C3 0.0304(19) 0.060(3) 0.026(2) -0.0136(18) -0.0093(16) 0.0031(18)
C4 0.0290(19) 0.047(2) 0.038(2) -0.0179(18) -0.0012(16) -0.0093(16)
C5 0.0222(18) 0.045(2) 0.036(2) -0.0160(17) 0.0072(15) -0.0017(15)
C6 0.033(2) 0.045(2) 0.037(2) -0.0203(18) 0.0126(17) -0.0110(16)
C7 0.045(2) 0.048(2) 0.044(2) -0.010(2) 0.0114(19) -0.0083(18)
C8 0.066(3) 0.050(3) 0.054(3) -0.009(2) 0.024(2) -0.010(2)
C9 0.069(3) 0.047(3) 0.069(3) -0.027(2) 0.040(3) -0.022(2)
C10 0.050(3) 0.066(3) 0.073(3) -0.040(3) 0.025(2) -0.030(2)
C11 0.042(2) 0.062(3) 0.048(2) -0.027(2) 0.0147(19) -0.018(2)
C12 0.0347(19) 0.0306(19) 0.0243(19) -0.0012(15) -0.0100(16) 0.0093(15)
C13 0.043(2) 0.034(2) 0.0259(19) -0.0040(16) -0.0065(16) 0.0148(16)
C14 0.066(3) 0.033(2) 0.028(2) -0.0072(17) -0.0070(19) 0.0201(19)
C15 0.059(3) 0.029(2) 0.033(2) -0.0027(17) -0.0138(19) 0.0083(18)
C16 0.042(2) 0.030(2) 0.030(2) 0.0063(16) -0.0100(16) 0.0072(16)
C17 0.0351(19) 0.0282(19) 0.0213(18) 0.0003(14) -0.0102(15) 0.0097(15)
C18 0.051(2) 0.054(3) 0.050(3) -0.018(2) 0.007(2) 0.013(2)
C19 0.103(4) 0.034(2) 0.056(3) -0.008(2) -0.015(3) -0.004(2)
C20 0.046(2) 0.042(2) 0.032(2) -0.0080(17) 0.0007(17) 0.0030(17)
C21 0.0313(19) 0.0245(19) 0.047(2) 0.0123(16) -0.0212(18) -0.0001(15)
C22 0.093(3) 0.032(2) 0.085(3) 0.024(2) -0.071(3) -0.022(2)
C23 0.186(7) 0.081(4) 0.136(6) 0.089(4) -0.139(6) -0.093(5)
C24 0.110(5) 0.208(9) 0.139(7) 0.150(6) -0.105(5) -0.113(6)
C25 0.034(3) 0.189(7) 0.099(5) 0.096(5) -0.003(3) -0.009(3)
C26 0.033(2) 0.075(3) 0.062(3) 0.033(2) 0.009(2) 0.001(2)
C27 0.0301(19) 0.041(2) 0.029(2) -0.0028(16) 0.0042(16) -0.0024(15)
C28 0.049(2) 0.047(2) 0.028(2) 0.0003(17) 0.0001(17) -0.0027(19)
C29 0.057(3) 0.043(2) 0.031(2) 0.0087(18) -0.0156(19) -0.0002(19)
C30 0.039(2) 0.037(2) 0.045(2) -0.0027(18) -0.0130(18) 0.0108(16)
C31 0.0301(19) 0.030(2) 0.034(2) -0.0073(16) -0.0007(15) 0.0011(15)

loop_
_geom_bond_atom_site_label_1
_geom_bond_atom_site_label_2
_geom_bond_distance
_geom_bond_site_symmetry_2
_geom_bond_publ_flag
Ni1 C1 1.848(3) . ?
Ni1 C21 1.891(2) . ?
Ni1 O1 1.891(2) . ?
Ni1 N3 1.934(2) . ?
O1 C5 1.315(4) . ?
N1 C1 1.375(4) . ?
N1 C3 1.392(4) . ?
N1 C4 1.406(4) . ?
N2 C1 1.373(4) . ?
N2 C2 1.393(4) . ?
N2 C12 1.446(4) . ?
N3 C27 1.341(4) . ?
N3 C31 1.351(4) . ?
C2 C3 1.325(5) . ?
C2 H2 0.9300 . ?
C3 H3 0.9300 . ?
C4 C5 1.353(5) . ?
C4 H4 0.9300 . ?
C5 C6 1.480(5) . ?
C6 C7 1.383(5) . ?
C6 C11 1.397(5) . ?
C7 C8 1.385(5) . ?
C7 H7 0.9300 . ?
C8 C9 1.374(6) . ?
C8 H8 0.9300 . ?
C9 C10 1.373(6) . ?
C9 H9 0.9300 . ?
C10 C11 1.381(6) . ?
C10 H10 0.9300 . ?
C11 H11 0.9300 . ?
C12 C17 1.381(5) . ?
C12 C13 1.396(4) . ?
C13 C14 1.392(5) . ?
C13 C18 1.508(5) . ?
C14 C15 1.381(5) . ?
C14 H14 0.9300 . ?
C15 C16 1.381(5) . ?
C15 C19 1.500(5) . ?
C16 C17 1.394(4) . ?
C16 H16 0.9300 . ?
C17 C20 1.510(4) . ?
C18 H18A 0.9600 . ?
C18 H18B 0.9600 . ?
C18 H18C 0.9600 . ?
C19 H19A 0.9600 . ?
C19 H19B 0.9600 . ?
C19 H19C 0.9600 . ?
C20 H20A 0.9600 . ?
C20 H20B 0.9600 . ?
C20 H20C 0.9600 . ?
C21 C22 1.3900 . ?
C21 C26 1.3900 . ?
C22 C23 1.3900 . ?
C22 H22 0.9300 . ?
C23 C24 1.3900 . ?
C23 H23 0.9300 . ?
C24 C25 1.3900 . ?
C24 H24 0.9300 . ?
C25 C26 1.3900 . ?
C25 H25 0.9300 . ?
C26 H26 0.9300 . ?
C27 C28 1.378(5) . ?
C27 H27 0.9300 . ?
C28 C29 1.358(5) . ?
C28 H28 0.9300 . ?
C29 C30 1.380(5) . ?
C29 H29 0.9300 . ?
C30 C31 1.364(4) . ?
C30 H30 0.9300 . ?
C31 H31 0.9300 . ?
